data_8107617
loop_
_publ_author_name
'Bao, Xiaobo'
'Tian, Chongchong'

_publ_section_title
;
 Crystal structure of
 [tetraaqua-bis((3-carboxy-5-(pyridin-4-yl)benzoate-\k 1 N)cobalt(II)]
 tetrahydrate, C26H32CoN2O16
;
_journal_issue 5
_journal_name_full 'Zeitschrift f\"ur Kristallographie - New Crystal Structures'
_journal_page_first 981
_journal_page_last 982
_journal_paper_doi 10.1515/ncrs-2023-0307
_journal_volume 238
_journal_year 2023
_chemical_absolute_configuration ad
_chemical_formula_moiety 'C26 H32 Co N2 O16'
_chemical_formula_sum 'C26 H32 Co N2 O16'
_chemical_formula_weight 687.46
_space_group_crystal_system orthorhombic
_space_group_IT_number 43
_space_group_name_Hall 'F 2 -2d'
_space_group_name_H-M_alt 'F d d 2'
_atom_sites_solution_hydrogens mixed
_audit_creation_method SHELXL-2018/3
_cell_angle_alpha 90
_cell_angle_beta 90
_cell_angle_gamma 90
_cell_formula_units_Z 8
_cell_length_a 24.8013(10)
_cell_length_b 35.8890(16)
_cell_length_c 6.9911(4)
_cell_measurement_reflns_used 7553
_cell_measurement_temperature 293(2)
_cell_measurement_theta_max 26.6920
_cell_measurement_theta_min 3.9750
_cell_volume 6222.7(5)
_computing_cell_refinement 'Bruker FRAMBO'
_computing_data_collection 'Bruker FRAMBO'
_computing_data_reduction 'SAINT- 2008 [1]'
_computing_molecular_graphics 'SHELXTL [2]'
_computing_publication_material 'SHELXTL [2]'
_computing_structure_refinement 'SHELXL-2014/7 [2]'
_computing_structure_solution 'Bruker SHELXTL [2]'
_diffrn_ambient_temperature 293(2)
_diffrn_measured_fraction_theta_full 0.997
_diffrn_measured_fraction_theta_max 0.997
_diffrn_measurement_device_type 'multiwire proportional'
_diffrn_measurement_method 'phi and omega scans'
_diffrn_radiation_monochromator graphite
_diffrn_radiation_type MoK\a
_diffrn_radiation_wavelength 0.71073
_diffrn_reflns_av_R_equivalents 0.0439
_diffrn_reflns_av_unetI/netI 0.0359
_diffrn_reflns_Laue_measured_fraction_full 0.997
_diffrn_reflns_Laue_measured_fraction_max 0.997
_diffrn_reflns_limit_h_max 28
_diffrn_reflns_limit_h_min -29
_diffrn_reflns_limit_k_max 42
_diffrn_reflns_limit_k_min -42
_diffrn_reflns_limit_l_max 8
_diffrn_reflns_limit_l_min -8
_diffrn_reflns_number 14060
_diffrn_reflns_point_group_measured_fraction_full 0.997
_diffrn_reflns_point_group_measured_fraction_max 0.997
_diffrn_reflns_theta_full 24.992
_diffrn_reflns_theta_max 24.992
_diffrn_reflns_theta_min 3.474
_diffrn_source 'fine-focus sealed tube'
_exptl_absorpt_coefficient_mu 0.628
_exptl_absorpt_correction_T_max 0.906
_exptl_absorpt_correction_T_min 0.885
_exptl_absorpt_correction_type multi-scan
_exptl_absorpt_process_details 'SADABS; Bruker, 2008 [1]'
_exptl_crystal_colour orange
_exptl_crystal_density_diffrn 1.468
_exptl_crystal_density_method 'not measured'
_exptl_crystal_description block
_exptl_crystal_F_000 2856
_exptl_crystal_size_max 0.200
_exptl_crystal_size_mid 0.180
_exptl_crystal_size_min 0.160
_refine_diff_density_max 0.970
_refine_diff_density_min -0.309
_refine_diff_density_rms 0.095
_refine_ls_abs_structure_details
; 
 Refined as an inversion twin. 
;
_refine_ls_abs_structure_Flack 0.00(4)
_refine_ls_extinction_coef .
_refine_ls_extinction_method none
_refine_ls_goodness_of_fit_ref 1.046
_refine_ls_hydrogen_treatment constr
_refine_ls_matrix_type full
_refine_ls_number_parameters 206
_refine_ls_number_reflns 2734
_refine_ls_number_restraints 1
_refine_ls_restrained_S_all 1.046
_refine_ls_R_factor_all 0.0537
_refine_ls_R_factor_gt 0.0487
_refine_ls_shift/su_max 0.000
_refine_ls_shift/su_mean 0.000
_refine_ls_structure_factor_coef Fsqd
_refine_ls_weighting_details 'w=1/[\s^2^(Fo^2^)+(0.1100P)^2^+0.1000P] where P=(Fo^2^+2Fc^2^)/3'
_refine_ls_weighting_scheme calc
_refine_ls_wR_factor_gt 0.1418
_refine_ls_wR_factor_ref 0.1462
_reflns_Friedel_coverage 0.836
_reflns_Friedel_fraction_full 0.998
_reflns_Friedel_fraction_max 0.998
_reflns_number_gt 2530
_reflns_number_total 2734
_reflns_threshold_expression 'I > 2\s(I)'
_cod_data_source_file suppl_j_ncrs-2023-0307_suppl_001.cif
_cod_data_source_block 1
_cod_database_code 8107617
_shelx_shelxl_version_number 2018/3
_shelx_space_group_comment
; 
The symmetry employed for this shelxl refinement is uniquely defined 
by the following loop, which should always be used as a source of 
symmetry information in preference to the above space-group names. 
They are only intended as comments. 
;
_shelx_estimated_absorpt_t_min 0.885
_shelx_estimated_absorpt_t_max 0.906

loop_
_space_group_symop_operation_xyz
'x, y, z'
'-x, -y, z'
'-x+1/4, y+1/4, z+1/4'
'x+3/4, -y+3/4, z+1/4'
'x, y+1/2, z+1/2'
'-x, -y+1/2, z+1/2'
'-x+1/4, y+3/4, z+3/4'
'x+3/4, -y+5/4, z+3/4'
'x+1/2, y, z+1/2'
'-x+1/2, -y, z+1/2'
'-x+3/4, y+1/4, z+3/4'
'x+5/4, -y+3/4, z+3/4'
'x+1/2, y+1/2, z'
'-x+1/2, -y+1/2, z'
'-x+3/4, y+3/4, z+1/4'
'x+5/4, -y+5/4, z+1/4'

loop_
_atom_site_label
_atom_site_type_symbol
_atom_site_fract_x
_atom_site_fract_y
_atom_site_fract_z
_atom_site_U_iso_or_equiv
_atom_site_adp_type
_atom_site_occupancy
_atom_site_site_symmetry_order
_atom_site_calc_flag
_atom_site_refinement_flags_posn
_atom_site_refinement_flags_adp
_atom_site_refinement_flags_occupancy
_atom_site_disorder_assembly
_atom_site_disorder_group
Co1 Co 0.750000 0.750000 0.05215(16) 0.0224(3) Uani 1 2 d S T P . .
O1 O 1.08892(18) 0.86268(12) 0.1550(9) 0.0483(14) Uani 1 1 d . . . . .
O1W O 0.75410(16) 0.70957(17) -0.1606(8) 0.0393(14) Uani 1 1 d . . . . .
H1WA H 0.722396 0.702653 -0.190217 0.059 Uiso 1 1 d R U . . .
H1WB H 0.771867 0.690993 -0.119268 0.059 Uiso 1 1 d R U . . .
O2 O 1.16635(17) 0.83449(12) 0.2028(9) 0.0449(13) Uani 1 1 d . . . . .
O2W O 0.75527(17) 0.70830(17) 0.2628(8) 0.0442(15) Uani 1 1 d . . . . .
H2WA H 0.723779 0.700858 0.291862 0.066 Uiso 1 1 d R U . . .
H2WB H 0.773529 0.690099 0.219702 0.066 Uiso 1 1 d R U . . .
O3 O 1.18028(14) 0.69845(11) 0.0478(7) 0.0293(9) Uani 1 1 d . . . . .
O4 O 1.10550(17) 0.66870(12) -0.0287(10) 0.0477(15) Uani 1 1 d . . . . .
H4 H 1.123956 0.650184 -0.007945 0.072 Uiso 1 1 calc R U . . .
N1 N 0.83629(16) 0.75392(14) 0.0545(11) 0.0244(10) Uani 1 1 d . . . . .
C1 C 0.8619(2) 0.78621(17) 0.0294(11) 0.0283(14) Uani 1 1 d . . . . .
H1 H 0.841224 0.807527 0.010883 0.034 Uiso 1 1 calc R U . . .
C2 C 0.9179(2) 0.78992(17) 0.0293(10) 0.0269(13) Uani 1 1 d . . . . .
H2 H 0.933795 0.813003 0.007410 0.032 Uiso 1 1 calc R U . . .
C3 C 0.9497(2) 0.75855(14) 0.0623(9) 0.0193(12) Uani 1 1 d . . . . .
C4 C 0.9231(2) 0.72458(17) 0.0923(8) 0.0243(14) Uani 1 1 d . . . . .
H4A H 0.942756 0.702928 0.114133 0.029 Uiso 1 1 calc R U . . .
C5 C 0.8675(2) 0.72358(17) 0.0890(9) 0.0258(15) Uani 1 1 d . . . . .
H5 H 0.850508 0.700914 0.111680 0.031 Uiso 1 1 calc R U . . .
C6 C 1.0096(2) 0.76110(15) 0.0691(8) 0.0200(12) Uani 1 1 d . . . . .
C7 C 1.0348(2) 0.79508(16) 0.1064(8) 0.0221(12) Uani 1 1 d . . . . .
H7 H 1.014104 0.816342 0.125772 0.026 Uiso 1 1 calc R U . . .
C8 C 1.0911(2) 0.79736(15) 0.1148(8) 0.0214(12) Uani 1 1 d . . . . .
C9 C 1.1220(2) 0.76569(17) 0.0873(8) 0.0225(13) Uani 1 1 d . . . . .
H9 H 1.159396 0.767102 0.093122 0.027 Uiso 1 1 calc R U . . .
C10 C 1.0970(2) 0.73183(15) 0.0511(9) 0.0200(11) Uani 1 1 d . . . . .
C11 C 1.0413(2) 0.72978(15) 0.0399(9) 0.0188(11) Uani 1 1 d . . . . .
H11 H 1.024930 0.707085 0.012490 0.023 Uiso 1 1 calc R U . . .
C12 C 1.1312(2) 0.69771(16) 0.0229(9) 0.0237(13) Uani 1 1 d . . . . .
C13 C 1.1181(2) 0.83389(16) 0.1619(10) 0.0263(13) Uani 1 1 d . . . . .
O3W O 0.7593(3) 0.8855(2) 0.7532(14) 0.086(2) Uani 1 1 d . . . . .
H3WA H 0.726559 0.881426 0.724066 0.129 Uiso 1 1 d R U . . .
H3WB H 0.779639 0.877576 0.664208 0.129 Uiso 1 1 d R U . . .
O4W O 0.7532(3) 0.8662(3) 0.1527(17) 0.117(4) Uani 1 1 d . . . . .
H4WA H 0.785335 0.858078 0.147490 0.141 Uiso 1 1 d R U . . .
H4WB H 0.737596 0.862317 0.046140 0.176 Uiso 1 1 d R U . . .

loop_
_atom_site_aniso_label
_atom_site_aniso_U_11
_atom_site_aniso_U_22
_atom_site_aniso_U_33
_atom_site_aniso_U_23
_atom_site_aniso_U_13
_atom_site_aniso_U_12
Co1 0.0111(5) 0.0274(6) 0.0286(5) 0.000 0.000 0.0004(4)
O1 0.027(2) 0.015(2) 0.103(4) -0.011(2) -0.017(3) 0.0022(18)
O1W 0.022(3) 0.043(3) 0.053(4) -0.016(3) -0.009(2) 0.0069(18)
O2 0.019(2) 0.024(2) 0.092(4) -0.006(3) -0.019(2) -0.0017(18)
O2W 0.027(3) 0.056(4) 0.050(4) 0.022(3) 0.011(2) 0.005(2)
O3 0.016(2) 0.031(2) 0.041(2) -0.004(2) -0.0028(19) 0.0054(16)
O4 0.023(2) 0.018(2) 0.102(4) -0.019(3) 0.002(3) 0.0050(18)
N1 0.015(2) 0.027(2) 0.031(2) 0.003(2) -0.006(3) -0.0005(19)
C1 0.019(3) 0.028(3) 0.038(4) -0.002(3) -0.001(3) 0.005(2)
C2 0.018(3) 0.024(3) 0.038(4) -0.002(3) 0.001(3) -0.002(2)
C3 0.015(2) 0.020(3) 0.024(3) -0.004(3) 0.001(3) -0.0013(19)
C4 0.015(3) 0.024(3) 0.034(4) -0.002(3) -0.001(2) 0.001(2)
C5 0.016(3) 0.028(3) 0.033(4) -0.003(3) 0.004(3) -0.005(2)
C6 0.013(2) 0.022(3) 0.024(3) -0.001(3) 0.001(3) -0.0001(19)
C7 0.016(3) 0.019(3) 0.031(3) -0.001(2) -0.004(2) 0.003(2)
C8 0.017(3) 0.017(3) 0.031(3) 0.000(2) -0.005(2) -0.002(2)
C9 0.015(3) 0.027(3) 0.026(3) -0.003(2) -0.001(2) -0.001(2)
C10 0.019(3) 0.018(3) 0.023(3) 0.001(2) 0.001(3) -0.001(2)
C11 0.015(3) 0.016(3) 0.025(3) -0.001(2) -0.005(3) -0.005(2)
C12 0.016(3) 0.023(3) 0.032(3) -0.002(3) 0.001(2) 0.000(2)
C13 0.020(3) 0.020(3) 0.039(3) -0.001(3) -0.003(3) -0.003(2)
O3W 0.054(4) 0.070(5) 0.134(7) 0.006(5) -0.005(4) -0.004(3)
O4W 0.139(9) 0.074(6) 0.138(8) -0.018(6) -0.052(6) -0.004(5)

loop_
_atom_type_symbol
_atom_type_description
_atom_type_scat_dispersion_real
_atom_type_scat_dispersion_imag
_atom_type_scat_source
C C 0.0033 0.0016 'International Tables Vol C Tables 4.2.6.8 and 6.1.1.4'
H H 0.0000 0.0000 'International Tables Vol C Tables 4.2.6.8 and 6.1.1.4'
Co Co 0.3494 0.9721 'International Tables Vol C Tables 4.2.6.8 and 6.1.1.4'
N N 0.0061 0.0033 'International Tables Vol C Tables 4.2.6.8 and 6.1.1.4'
O O 0.0106 0.0060 'International Tables Vol C Tables 4.2.6.8 and 6.1.1.4'

loop_
_geom_angle_atom_site_label_1
_geom_angle_atom_site_label_2
_geom_angle_atom_site_label_3
_geom_angle
_geom_angle_site_symmetry_1
_geom_angle_site_symmetry_3
O1W Co1 O1W 88.7(3) . 14_665
O1W Co1 O2W 90.08(19) . .
O1W Co1 O2W 178.6(3) 14_665 .
O1W Co1 O2W 178.6(3) . 14_665
O1W Co1 O2W 90.07(19) 14_665 14_665
O2W Co1 O2W 91.2(3) . 14_665
O1W Co1 N1 90.1(2) . .
O1W Co1 N1 90.5(2) 14_665 .
O2W Co1 N1 88.8(2) . .
O2W Co1 N1 90.6(2) 14_665 .
O1W Co1 N1 90.5(2) . 14_665
O1W Co1 N1 90.1(2) 14_665 14_665
O2W Co1 N1 90.6(2) . 14_665
O2W Co1 N1 88.8(2) 14_665 14_665
N1 Co1 N1 179.1(4) . 14_665
Co1 O1W H1WA 109.4 . .
Co1 O1W H1WB 109.2 . .
H1WA O1W H1WB 109.5 . .
Co1 O2W H2WA 109.5 . .
Co1 O2W H2WB 109.4 . .
H2WA O2W H2WB 109.4 . .
C12 O4 H4 109.5 . .
C1 N1 C5 116.7(5) . .
C1 N1 Co1 122.1(4) . .
C5 N1 Co1 121.2(4) . .
N1 C1 C2 123.9(5) . .
N1 C1 H1 118.1 . .
C2 C1 H1 118.1 . .
C3 C2 C1 119.1(5) . .
C3 C2 H2 120.5 . .
C1 C2 H2 120.5 . .
C2 C3 C4 117.5(5) . .
C2 C3 C6 121.3(5) . .
C4 C3 C6 121.2(5) . .
C5 C4 C3 119.3(5) . .
C5 C4 H4A 120.3 . .
C3 C4 H4A 120.3 . .
N1 C5 C4 123.5(6) . .
N1 C5 H5 118.2 . .
C4 C5 H5 118.2 . .
C11 C6 C7 118.8(5) . .
C11 C6 C3 120.7(5) . .
C7 C6 C3 120.4(5) . .
C6 C7 C8 120.4(5) . .
C6 C7 H7 119.8 . .
C8 C7 H7 119.8 . .
C9 C8 C7 119.9(5) . .
C9 C8 C13 119.9(5) . .
C7 C8 C13 120.2(5) . .
C8 C9 C10 119.8(5) . .
C8 C9 H9 120.1 . .
C10 C9 H9 120.1 . .
C11 C10 C9 120.1(5) . .
C11 C10 C12 120.8(5) . .
C9 C10 C12 119.1(5) . .
C10 C11 C6 120.9(5) . .
C10 C11 H11 119.6 . .
C6 C11 H11 119.6 . .
O3 C12 O4 123.6(5) . .
O3 C12 C10 121.5(5) . .
O4 C12 C10 114.9(5) . .
O2 C13 O1 123.5(5) . .
O2 C13 C8 119.8(5) . .
O1 C13 C8 116.7(5) . .
H3WA O3W H3WB 109.5 . .
H4WA O4W H4WB 109.5 . .

loop_
_geom_bond_atom_site_label_1
_geom_bond_atom_site_label_2
_geom_bond_distance
_geom_bond_site_symmetry_2
Co1 O1W 2.081(6) .
Co1 O1W 2.081(6) 14_665
Co1 O2W 2.104(6) .
Co1 O2W 2.104(6) 14_665
Co1 N1 2.145(4) .
Co1 N1 2.145(4) 14_665
O1 C13 1.262(7) .
O1W H1WA 0.8500 .
O1W H1WB 0.8500 .
O2 C13 1.231(7) .
O2W H2WA 0.8501 .
O2W H2WB 0.8499 .
O3 C12 1.230(6) .
O4 C12 1.273(7) .
O4 H4 0.8200 .
N1 C1 1.333(8) .
N1 C5 1.358(8) .
C1 C2 1.395(8) .
C1 H1 0.9300 .
C2 C3 1.394(8) .
C2 H2 0.9300 .
C3 C4 1.401(8) .
C3 C6 1.491(7) .
C4 C5 1.379(8) .
C4 H4A 0.9300 .
C5 H5 0.9300 .
C6 C11 1.386(8) .
C6 C7 1.395(8) .
C7 C8 1.399(8) .
C7 H7 0.9300 .
C8 C9 1.384(8) .
C8 C13 1.508(8) .
C9 C10 1.387(8) .
C9 H9 0.9300 .
C10 C11 1.386(8) .
C10 C12 1.502(8) .
C11 H11 0.9300 .
O3W H3WA 0.8501 .
O3W H3WB 0.8500 .
O4W H4WA 0.8500 .
O4W H4WB 0.8501 .

loop_
_geom_torsion_atom_site_label_1
_geom_torsion_atom_site_label_2
_geom_torsion_atom_site_label_3
_geom_torsion_atom_site_label_4
_geom_torsion
_geom_torsion_site_symmetry_1
_geom_torsion_site_symmetry_2
_geom_torsion_site_symmetry_3
_geom_torsion_site_symmetry_4
C5 N1 C1 C2 2.6(12) . . . .
Co1 N1 C1 C2 -179.8(6) . . . .
N1 C1 C2 C3 -1.9(11) . . . .
C1 C2 C3 C4 0.6(9) . . . .
C1 C2 C3 C6 -178.3(6) . . . .
C2 C3 C4 C5 -0.4(9) . . . .
C6 C3 C4 C5 178.6(6) . . . .
C1 N1 C5 C4 -2.3(12) . . . .
Co1 N1 C5 C4 -180.0(5) . . . .
C3 C4 C5 N1 1.3(10) . . . .
C2 C3 C6 C11 -159.0(6) . . . .
C4 C3 C6 C11 22.2(9) . . . .
C2 C3 C6 C7 21.5(9) . . . .
C4 C3 C6 C7 -157.4(6) . . . .
C11 C6 C7 C8 -0.3(9) . . . .
C3 C6 C7 C8 179.3(6) . . . .
C6 C7 C8 C9 -0.5(9) . . . .
C6 C7 C8 C13 -177.9(6) . . . .
C7 C8 C9 C10 0.2(9) . . . .
C13 C8 C9 C10 177.6(5) . . . .
C8 C9 C10 C11 0.8(9) . . . .
C8 C9 C10 C12 -179.6(6) . . . .
C9 C10 C11 C6 -1.6(9) . . . .
C12 C10 C11 C6 178.9(5) . . . .
C7 C6 C11 C10 1.3(9) . . . .
C3 C6 C11 C10 -178.3(5) . . . .
C11 C10 C12 O3 -174.0(6) . . . .
C9 C10 C12 O3 6.5(9) . . . .
C11 C10 C12 O4 6.4(8) . . . .
C9 C10 C12 O4 -173.2(6) . . . .
C9 C8 C13 O2 -10.4(10) . . . .
C7 C8 C13 O2 167.0(6) . . . .
C9 C8 C13 O1 169.0(6) . . . .
C7 C8 C13 O1 -13.6(9) . . . .
